data_1564075
loop_
_publ_author_name
'\'Swiderski, Grzegorz'
'\/Lyszczek, Renata'
'Wojtulewski, S\/lawomir'
'Kalinowska, Monika'
'\'Swis\/locka, Renata'
'Lewandowski, W\/lodzimierz'

_publ_section_title
;
 Comparison of structural, spectroscopic, theoretical and thermal
 properties of metal complexes (Zn(II), Mn(II), Cu(II), Ni(II) and Co(II))
 of pyridazine-3-carboxylic acid and pyridazine-4-carboxylic acids
;
_journal_name_full 'Inorganica Chimica Acta'
_journal_page_first 119865
_journal_paper_doi 10.1016/j.ica.2020.119865
_journal_volume 512
_journal_year 2020
_chemical_formula_moiety 'C10 H10 Mn N4 O6, 2(H2 O)'
_chemical_formula_sum 'C10 H14 Mn N4 O8'
_chemical_formula_weight 373.19
_chemical_name_systematic 'diaaqua-bis(pyridazine-3-carboxylato)-manganese(II) dihydrate'
_space_group_crystal_system triclinic
_space_group_IT_number 2
_space_group_name_Hall '-P 1'
_space_group_name_H-M_alt 'P -1'
_atom_sites_solution_hydrogens mixed
_atom_sites_solution_primary iterative
_cell_angle_alpha 80.580(5)
_cell_angle_beta 89.658(6)
_cell_angle_gamma 72.544(6)
_cell_formula_units_Z 1
_cell_length_a 5.3124(4)
_cell_length_b 7.3148(4)
_cell_length_c 9.7421(7)
_cell_measurement_reflns_used 3085
_cell_measurement_temperature 100
_cell_measurement_theta_max 76.0980
_cell_measurement_theta_min 4.5830
_cell_volume 355.89(4)
_computing_cell_refinement 'CrysAlisPro 1.171.38.46 (Rigaku OD, 2015)'
_computing_data_collection 'CrysAlisPro 1.171.38.46 (Rigaku OD, 2015)'
_computing_data_reduction 'CrysAlisPro 1.171.38.46 (Rigaku OD, 2015)'
_computing_molecular_graphics 'Olex2 (Dolomanov et al., 2009)'
_computing_publication_material 'Olex2 (Dolomanov et al., 2009)'
_computing_structure_refinement 'ShelXL (Sheldrick, 2015)'
_computing_structure_solution 'olex2.solve (Bourhis et al., 2015)'
_diffrn_ambient_temperature 100
_diffrn_detector 'CCD plate'
_diffrn_detector_area_resol_mean 10.4052
_diffrn_detector_type Atlas
_diffrn_measured_fraction_theta_full 1.000
_diffrn_measured_fraction_theta_max 0.992
_diffrn_measurement_details
;
List of Runs (angles in degrees, time in seconds):

  # Type    Start    End  Width  t~exp~   \w     \q     \k     \f   Frames
#--------------------------------------------------------------------------
  1  \w    -73.00  33.00   1.00    1.00    --  -41.69  66.00 -58.00  106
  2  \w   -117.00 -10.00   1.00    1.00    --  -41.69 -66.00 167.00  107
  3  \w     82.00 178.00   1.00    1.00    --  113.00  66.00 -58.00   96
  4  \w     38.00 144.00   1.00    1.00    --  113.00 -66.00 167.00  106
  5  \w   -124.00 -79.00   1.00    1.00    --  -41.69 -99.00-150.00   45
  6  \w   -124.00 -79.00   1.00    1.00    --  -41.69 -99.00 -90.00   45
  7  \w   -124.00 -79.00   1.00    1.00    --  -41.69 -99.00 -60.00   45
  8  \w     23.00  99.00   1.00    1.00    --   41.69-125.00-180.00   76
  9  \w     23.00  99.00   1.00    1.00    --   41.69-125.00  90.00   76
 10  \w     10.00 117.00   1.00    1.00    --   41.69  66.00 -58.00  107
 11  \w     23.00  99.00   1.00    1.00    --   41.69-125.00 -60.00   76
 12  \w     35.00 116.00   1.00    1.00    --  113.00-111.00 -60.00   81
 13  \w     82.00 178.00   1.00    1.00    --  113.00  30.00-120.00   96
 14  \w     57.00 150.00   1.00    1.00    --  113.00 178.00  90.00   93
 15  \w     57.00 150.00   1.00    1.00    --  113.00 178.00-180.00   93
 16  \w     35.00 116.00   1.00    1.00    --  113.00-111.00 -30.00   81
 17  \w     29.00 109.00   1.00    1.00    --  113.00 -95.00 -30.00   80
 18  \w    117.00 155.00   1.00    1.00    --  113.00  61.00-120.00   38
 19  \w    110.00 147.00   1.00    1.00    --  113.00  77.00   0.00   37
 20  \w     60.00  99.00   1.00    1.00    --  113.00 -45.00 -60.00   39
 21  \w    116.00 141.00   1.00    1.00    --  113.00 -45.00 -60.00   25
 22  \w     84.00 110.00   1.00    1.00    --  113.00  61.00-120.00   26
 23  \w     73.00 109.00   1.00    1.00    --  113.00 -95.00-180.00   36
 24  \w     94.00 142.00   1.00    1.00    --  113.00 -61.00 -60.00   48
 25  \w     35.00  69.00   1.00    1.00    --  113.00 -95.00-180.00   34
 26  \w     30.00  64.00   1.00    1.00    --  113.00 -95.00 120.00   34
 27  \w     70.00 108.00   1.00    1.00    --  113.00 -95.00 120.00   38
 28  \w     33.00  78.00   1.00    1.00    --  113.00 -95.00 150.00   45
 29  \w     81.00 115.00   1.00    1.00    --  113.00-111.00  90.00   34
 30  \w     85.00 170.00   1.00    1.00    --  113.00  61.00 -90.00   85
 31  \w     40.00  67.00   1.00    1.00    --  113.00-111.00   0.00   27
 32  \w    110.00 136.00   1.00    1.00    --  113.00 111.00 -60.00   26
 33  \w     91.00 116.00   1.00    1.00    --  113.00-111.00-180.00   25
 34  \w    105.00 131.00   1.00    1.00    --  113.00 178.00 -90.00   26
 35  \w     87.00 129.00   1.00    1.00    --  113.00  45.00-180.00   42
 36  \w    108.00 176.00   1.00    1.00    --  113.00 111.00-180.00   68
;
_diffrn_measurement_device 'four-circle diffractometer'
_diffrn_measurement_device_type 'SuperNova, Dual, Cu at zero, Atlas'
_diffrn_measurement_method '\w scans'
_diffrn_orient_matrix_type 'CrysAlisPro convention (1999,Acta A55,543-557)'
_diffrn_orient_matrix_UB_11 0.0578133000
_diffrn_orient_matrix_UB_12 -0.2131162000
_diffrn_orient_matrix_UB_13 0.0719376000
_diffrn_orient_matrix_UB_21 0.2099923000
_diffrn_orient_matrix_UB_22 0.0253068000
_diffrn_orient_matrix_UB_23 0.0974098000
_diffrn_orient_matrix_UB_31 -0.2125243000
_diffrn_orient_matrix_UB_32 0.0642566000
_diffrn_orient_matrix_UB_33 0.1052873000
_diffrn_radiation_monochromator mirror
_diffrn_radiation_probe x-ray
_diffrn_radiation_type CuK\a
_diffrn_radiation_wavelength 1.54184
_diffrn_reflns_av_R_equivalents 0.0329
_diffrn_reflns_av_unetI/netI 0.0273
_diffrn_reflns_Laue_measured_fraction_full 1.000
_diffrn_reflns_Laue_measured_fraction_max 0.992
_diffrn_reflns_limit_h_max 6
_diffrn_reflns_limit_h_min -6
_diffrn_reflns_limit_k_max 9
_diffrn_reflns_limit_k_min -9
_diffrn_reflns_limit_l_max 12
_diffrn_reflns_limit_l_min -9
_diffrn_reflns_number 4325
_diffrn_reflns_point_group_measured_fraction_full 1.000
_diffrn_reflns_point_group_measured_fraction_max 0.992
_diffrn_reflns_theta_full 67.684
_diffrn_reflns_theta_max 76.274
_diffrn_reflns_theta_min 4.606
_diffrn_source_type 'SuperNova (Cu) X-ray Source'
_exptl_absorpt_coefficient_mu 8.045
_exptl_absorpt_correction_T_max 0.298
_exptl_absorpt_correction_T_min 0.034
_exptl_absorpt_correction_type analytical
_exptl_absorpt_process_details
;
CrysAlisPro 1.171.38.46 (Rigaku Oxford Diffraction, 2015)
Analytical numeric absorption correction using a multifaceted crystal
			model based on expressions derived by R.C. Clark & J.S. Reid.
(Clark, R. C. & Reid, J. S. (1995). Acta Cryst. A51, 887-897)
Empirical absorption correction using spherical harmonics,
 implemented in SCALE3 ABSPACK scaling algorithm.
;
_exptl_crystal_colour 'clear light orange'
_exptl_crystal_colour_lustre clear
_exptl_crystal_colour_modifier light
_exptl_crystal_colour_primary orange
_exptl_crystal_density_diffrn 1.741
_exptl_crystal_description block
_exptl_crystal_F_000 191
_exptl_crystal_size_max 0.432
_exptl_crystal_size_mid 0.238
_exptl_crystal_size_min 0.122
_refine_diff_density_max 0.675
_refine_diff_density_min -0.364
_refine_diff_density_rms 0.101
_refine_ls_extinction_coef .
_refine_ls_extinction_method none
_refine_ls_goodness_of_fit_ref 1.118
_refine_ls_hydrogen_treatment mixed
_refine_ls_matrix_type full
_refine_ls_number_parameters 122
_refine_ls_number_reflns 1486
_refine_ls_number_restraints 0
_refine_ls_restrained_S_all 1.118
_refine_ls_R_factor_all 0.0380
_refine_ls_R_factor_gt 0.0358
_refine_ls_shift/su_max 0.018
_refine_ls_shift/su_mean 0.004
_refine_ls_structure_factor_coef Fsqd
_refine_ls_weighting_details 'w=1/[\s^2^(Fo^2^)+(0.0731P)^2^+0.0114P] where P=(Fo^2^+2Fc^2^)/3'
_refine_ls_weighting_scheme calc
_refine_ls_wR_factor_gt 0.0953
_refine_ls_wR_factor_ref 0.0966
_reflns_Friedel_coverage 0.000
_reflns_Friedel_fraction_full .
_reflns_Friedel_fraction_max .
_reflns_number_gt 1470
_reflns_number_total 1486
_reflns_threshold_expression 'I > 2\s(I)'
_cod_data_source_file ICA-2020-512-119865.cif
_cod_data_source_block exp_2929
_cod_database_code 1564075
_shelx_space_group_comment
;
The symmetry employed for this shelxl refinement is uniquely defined
by the following loop, which should always be used as a source of
symmetry information in preference to the above space-group names.
They are only intended as comments.
;
_reflns_odcompleteness_completeness 98.28
_reflns_odcompleteness_iscentric 1
_reflns_odcompleteness_theta 76.86
_olex2_refinement_description
;
1. Fixed Uiso
 At 1.2 times of:
  All C(H) groups
2.a Aromatic/amide H refined with riding coordinates:
 C6(H6), C4(H4), C5(H5)
;

loop_
_space_group_symop_operation_xyz
'x, y, z'
'-x, -y, -z'

loop_
_atom_site_label
_atom_site_type_symbol
_atom_site_fract_x
_atom_site_fract_y
_atom_site_fract_z
_atom_site_U_iso_or_equiv
_atom_site_adp_type
_atom_site_occupancy
_atom_site_site_symmetry_order
_atom_site_calc_flag
_atom_site_refinement_flags_posn
_atom_site_refinement_flags_adp
_atom_site_refinement_flags_occupancy
_atom_site_disorder_assembly
_atom_site_disorder_group
Mn1 Mn 0.000000 1.000000 0.500000 0.02130(16) Uani 1 2 d S T P . .
O1W O 0.1800(3) 1.1930(2) 0.58956(14) 0.0254(3) Uani 1 1 d . . . . .
O2 O -0.2045(3) 0.7848(2) 0.89536(14) 0.0263(3) Uani 1 1 d . . . . .
O1 O -0.2081(3) 0.9659(2) 0.68637(13) 0.0245(3) Uani 1 1 d . . . . .
O2W O -0.7323(3) 1.0280(2) 0.86508(15) 0.0298(3) Uani 1 1 d . . . . .
N2 N 0.2701(3) 0.7426(2) 0.63910(15) 0.0220(3) Uani 1 1 d . . . . .
N1 N 0.5107(3) 0.6392(2) 0.60642(16) 0.0236(3) Uani 1 1 d . . . . .
C7 C -0.1054(4) 0.8251(3) 0.78234(18) 0.0224(4) Uani 1 1 d . . . . .
C6 C 0.6380(4) 0.4777(3) 0.69249(19) 0.0255(4) Uani 1 1 d . . . . .
H6 H 0.808289 0.404716 0.669175 0.031 Uiso 1 1 calc R . . . .
C4 C 0.2910(4) 0.5191(3) 0.84963(19) 0.0257(4) Uani 1 1 d . . . . .
H4 H 0.212413 0.481497 0.933072 0.031 Uiso 1 1 calc R . . . .
C3 C 0.1639(4) 0.6878(3) 0.75690(18) 0.0221(4) Uani 1 1 d . . . . .
C5 C 0.5345(4) 0.4091(3) 0.8158(2) 0.0272(4) Uani 1 1 d . . . . .
H5 H 0.629045 0.290936 0.873928 0.033 Uiso 1 1 calc R . . . .
H1WA H 0.246(6) 1.156(5) 0.674(3) 0.041(8) Uiso 1 1 d . . . . .
H1WB H 0.297(7) 1.222(5) 0.549(4) 0.043(8) Uiso 1 1 d . . . . .
H2WA H -0.760(6) 1.087(5) 0.938(3) 0.037(7) Uiso 1 1 d . . . . .
H2WB H -0.581(9) 0.950(6) 0.871(4) 0.063(11) Uiso 1 1 d . . . . .

loop_
_atom_site_aniso_label
_atom_site_aniso_U_11
_atom_site_aniso_U_22
_atom_site_aniso_U_33
_atom_site_aniso_U_23
_atom_site_aniso_U_13
_atom_site_aniso_U_12
Mn1 0.0221(2) 0.0232(2) 0.0173(2) -0.00197(15) 0.00314(14) -0.00559(16)
O1W 0.0250(7) 0.0293(7) 0.0228(7) -0.0041(5) 0.0024(5) -0.0097(5)
O2 0.0285(7) 0.0282(7) 0.0210(6) -0.0031(5) 0.0074(5) -0.0077(5)
O1 0.0252(7) 0.0273(7) 0.0188(6) -0.0018(5) 0.0042(5) -0.0058(5)
O2W 0.0279(8) 0.0362(8) 0.0253(7) -0.0086(6) 0.0023(5) -0.0080(6)
N2 0.0221(7) 0.0242(8) 0.0203(7) -0.0056(6) 0.0032(5) -0.0070(6)
N1 0.0213(7) 0.0257(8) 0.0240(7) -0.0078(6) 0.0043(5) -0.0053(6)
C7 0.0249(9) 0.0229(8) 0.0205(8) -0.0048(7) 0.0041(6) -0.0083(7)
C6 0.0230(9) 0.0256(9) 0.0279(9) -0.0073(7) 0.0020(7) -0.0060(7)
C4 0.0271(9) 0.0272(9) 0.0226(9) -0.0032(7) 0.0034(7) -0.0085(7)
C3 0.0231(9) 0.0235(9) 0.0207(8) -0.0053(7) 0.0024(6) -0.0076(7)
C5 0.0286(9) 0.0238(9) 0.0275(9) -0.0025(7) -0.0005(7) -0.0064(7)

loop_
_atom_type_symbol
_atom_type_description
_atom_type_scat_dispersion_real
_atom_type_scat_dispersion_imag
_atom_type_scat_source
C C 0.0181 0.0091 'International Tables Vol C Tables 4.2.6.8 and 6.1.1.4'
H H 0.0000 0.0000 'International Tables Vol C Tables 4.2.6.8 and 6.1.1.4'
Mn Mn -0.5299 2.8052 'International Tables Vol C Tables 4.2.6.8 and 6.1.1.4'
N N 0.0311 0.0180 'International Tables Vol C Tables 4.2.6.8 and 6.1.1.4'
O O 0.0492 0.0322 'International Tables Vol C Tables 4.2.6.8 and 6.1.1.4'

loop_
_exptl_crystal_face_index_h
_exptl_crystal_face_index_k
_exptl_crystal_face_index_l
_exptl_crystal_face_perp_dist
0 4 3 0.1012
0 -4 -3 0.1012
0 0 -6 0.0608
0 0 6 0.0608
-3 -3 2 0.1811
3 3 3 0.0887
-1 0 -6 0.0807
0 -4 2 0.0937

loop_
_geom_angle_atom_site_label_1
_geom_angle_atom_site_label_2
_geom_angle_atom_site_label_3
_geom_angle
_geom_angle_site_symmetry_1
_geom_angle_site_symmetry_3
O1W Mn1 O1W 180.00(6) . 2_576
O1W Mn1 N2 90.27(5) 2_576 .
O1W Mn1 N2 90.27(5) . 2_576
O1W Mn1 N2 89.73(5) . .
O1W Mn1 N2 89.73(5) 2_576 2_576
O1 Mn1 O1W 90.29(5) . 2_576
O1 Mn1 O1W 89.71(5) 2_576 2_576
O1 Mn1 O1W 89.71(5) . .
O1 Mn1 O1W 90.29(5) 2_576 .
O1 Mn1 O1 180.0 . 2_576
O1 Mn1 N2 74.82(5) 2_576 2_576
O1 Mn1 N2 105.18(5) . 2_576
O1 Mn1 N2 105.18(5) 2_576 .
O1 Mn1 N2 74.82(5) . .
N2 Mn1 N2 180.0 2_576 .
Mn1 O1W H1WA 118(2) . .
Mn1 O1W H1WB 117(2) . .
H1WA O1W H1WB 102(3) . .
C7 O1 Mn1 119.03(11) . .
H2WA O2W H2WB 110(3) . .
N1 N2 Mn1 124.86(12) . .
C3 N2 Mn1 113.95(11) . .
C3 N2 N1 121.01(16) . .
C6 N1 N2 118.40(16) . .
O2 C7 O1 126.29(17) . .
O2 C7 C3 116.73(16) . .
O1 C7 C3 116.97(15) . .
N1 C6 H6 118.3 . .
N1 C6 C5 123.44(17) . .
C5 C6 H6 118.3 . .
C3 C4 H4 121.3 . .
C5 C4 H4 121.3 . .
C5 C4 C3 117.41(17) . .
N2 C3 C7 114.79(16) . .
N2 C3 C4 122.24(16) . .
C4 C3 C7 122.97(16) . .
C6 C5 H5 121.3 . .
C4 C5 C6 117.45(18) . .
C4 C5 H5 121.3 . .

loop_
_geom_bond_atom_site_label_1
_geom_bond_atom_site_label_2
_geom_bond_distance
_geom_bond_site_symmetry_2
Mn1 O1W 2.2116(14) 2_576
Mn1 O1W 2.2116(14) .
Mn1 O1 2.1387(13) .
Mn1 O1 2.1387(13) 2_576
Mn1 N2 2.2378(16) 2_576
Mn1 N2 2.2378(16) .
O1W H1WA 0.86(3) .
O1W H1WB 0.80(4) .
O2 C7 1.248(2) .
O1 C7 1.260(2) .
O2W H2WA 0.88(3) .
O2W H2WB 0.83(5) .
N2 N1 1.342(2) .
N2 C3 1.331(2) .
N1 C6 1.327(3) .
C7 C3 1.527(2) .
C6 H6 0.9500 .
C6 C5 1.399(3) .
C4 H4 0.9500 .
C4 C3 1.392(3) .
C4 C5 1.373(3) .
C5 H5 0.9500 .

loop_
_geom_hbond_atom_site_label_D
_geom_hbond_atom_site_label_H
_geom_hbond_atom_site_label_A
_geom_hbond_distance_DH
_geom_hbond_distance_HA
_geom_hbond_distance_DA
_geom_hbond_angle_DHA
_geom_hbond_site_symmetry_A
_geom_hbond_publ_flag
O1W H1WA O2W 0.86(3) 1.93(3) 2.738(2) 155(3) 1_655 yes
O1W H1WB N1 0.80(4) 2.11(4) 2.873(2) 159(3) 2_676 yes
O2W H2WA O2 0.88(3) 1.99(3) 2.863(2) 176(3) 2_477 yes
O2W H2WB O2 0.83(5) 2.00(5) 2.821(2) 173(4) . yes

loop_
_exptl_oxdiff_crystal_face_indexfrac_h
_exptl_oxdiff_crystal_face_indexfrac_k
_exptl_oxdiff_crystal_face_indexfrac_l
_exptl_oxdiff_crystal_face_x
_exptl_oxdiff_crystal_face_y
_exptl_oxdiff_crystal_face_z
-0.0025 3.9877 2.9969 -0.6344 0.3923 0.5723
0.0025 -3.9877 -2.9969 0.6344 -0.3923 -0.5723
-0.0078 -0.0087 -5.9900 -0.4295 -0.5853 -0.6296
0.0078 0.0087 5.9900 0.4295 0.5853 0.6296
-3.0023 -2.9988 2.0027 0.6096 -0.5113 0.6562
3.0087 3.0061 2.9890 -0.2517 0.9990 -0.1316
-1.0110 -0.0134 -5.9876 -0.4863 -0.7959 -0.4164
0.0089 -3.9804 1.9948 0.9923 0.0955 -0.0476
